data_2010268
loop_
_publ_author_name
'Garcia, J.G.'
'Fronzek, F.R.'
'Gandour, R.D.'

_publ_section_title
;
 Two dimethylmorpholinium bromides
;
_journal_issue 12
_journal_name_full 'Acta Crystallographica Section C'
_journal_page_first 2022
_journal_page_last 2025
_journal_paper_doi 10.1107/S0108270194004518
_journal_volume 50
_journal_year 1994
_chemical_formula_moiety 'C14 H22 N1 O3 1+,Br1 1-'
_chemical_formula_sum 'C14 H22 Br N O3'
_chemical_formula_weight 332.3
_space_group_IT_number 33
_symmetry_cell_setting orthorhombic
_symmetry_space_group_name_Hall 'P 2c -2n'
_symmetry_space_group_name_H-M 'P n a 21'
_atom_type_scat_source IntTabIV
_cell_angle_alpha 90
_cell_angle_beta 90
_cell_angle_gamma 90
_cell_formula_units_Z 4
_cell_length_a 11.341(4)
_cell_length_b 15.692(6)
_cell_length_c 8.479(3)
_cell_measurement_reflns_used 25
_cell_measurement_temperature 295
_cell_measurement_theta_max 13
_cell_measurement_theta_min 10
_cell_volume 1508.9(9)
_diffrn_measurement_device 'Enraf-Nonius CAD4'
_diffrn_measurement_method \w-2\q
_diffrn_radiation_type MoK\a
_diffrn_radiation_wavelength 0.71073
_diffrn_reflns_av_R_equivalents 'no redundant data'
_diffrn_reflns_limit_h_max 13
_diffrn_reflns_limit_h_min 0
_diffrn_reflns_limit_k_max 18
_diffrn_reflns_limit_k_min 0
_diffrn_reflns_limit_l_max 10
_diffrn_reflns_limit_l_min 0
_diffrn_reflns_number 1604
_diffrn_reflns_theta_max 25
_diffrn_standards_decay_% <2
_diffrn_standards_interval_time 167
_diffrn_standards_number 3
_exptl_absorpt_coefficient_mu 2.7
_exptl_absorpt_correction_T_max 0.999
_exptl_absorpt_correction_T_min 0.738
_exptl_absorpt_correction_type empirical
_exptl_crystal_colour Colorless
_exptl_crystal_density_diffrn 1.462
_exptl_crystal_description Prism
_exptl_crystal_size_max 0.40
_exptl_crystal_size_mid 0.40
_exptl_crystal_size_min 0.24
_refine_diff_density_max 0.87
_refine_diff_density_min -0.28
_refine_ls_extinction_coef 8.7E-8(6)
_refine_ls_extinction_method '(1 + gI~c~)^-1^ applied to F~c~'
_refine_ls_goodness_of_fit_obs 2.176
_refine_ls_number_parameters 176
_refine_ls_number_reflns 1159
_refine_ls_R_factor_obs 0.0464
_refine_ls_shift/esd_max 0.03
_refine_ls_structure_factor_coef F
_refine_ls_weighting_details 'w = 4F~o~^2^[\s^2^(F^2^) + (0.02F~o~^2^)^2^]^-1^'
_refine_ls_weighting_scheme calc
_refine_ls_wR_factor_obs 0.0468
_reflns_number_observed 1159
_reflns_number_total 1418
_reflns_observed_criterion I>1\s(I)
_cod_data_source_file cr1117.cif
_cod_data_source_block cr1117a
_cod_depositor_comments
;
The following automatic conversions were performed:

'_refine_ls_weighting_scheme' value ' w = 4F~o~^2^[\s^2^(F^2^) +
(0.02F~o~^2^)^2^]^-1^' was changed to 'calc'. New tag
'_refine_ls_weighting_details' was created. The value of the new tag
was set to 'w = 4F~o~^2^[\s^2^(F^2^) + (0.02F~o~^2^)^2^]^-1^'.

Automatic conversion script
Id: cif_fix_values 3143 2015-03-26 13:38:13Z robertas 
;
_cod_original_cell_volume 1509(2)
_cod_original_formula_sum 'C14 H22 Br1 N1 O3'
_cod_database_code 2010268

loop_
_symmetry_equiv_pos_as_xyz
x,y,z
-x,-y,1/2+z
1/2+x,1/2-y,z
1/2-x,1/2+y,1/2+z

loop_
_atom_site_label
_atom_site_fract_x
_atom_site_fract_y
_atom_site_fract_z
Br .67054(6) .88346(5) .0
O1 .6600(4) .5983(3) .2187(6)
O2 .7691(4) .6780(3) .0378(6)
O3 .9940(5) .8035(3) .6793(6)
N .8130(4) .4881(3) .0355(7)
C1 .8581(6) .5544(4) .1504(8)
C2 .7730(6) .6288(4) .1769(9)
C3 .6116(7) .5414(4) .1049(9)
C4 .6913(6) .4635(4) .0847(9)
C5 .8190(7) .5174(5) -.1300(10)
C6 .8914(7) .4098(5) .0520(10)
C7 .8227(6) .6799(4) .3151(9)
C8 .7861(6) .6658(4) .4669(8)
C9 .8372(6) .7077(5) .5932(9)
C10 .9322(6) .7625(4) .5626(8)
C11 .9681(6) .7756(5) .4108(8)
C12 .9148(6) .7355(4) .2890(9)
C13 .4909(7) .5172(5) .1590(10)
C14 .9673(7) .7852(5) .8390(10)
H2OH .712(8) .704(6) .070(10)
H1a .9301 .5766 .1106
H1b .8718 .5274 .2489
H3 .6063 .5678 .0044
H4a .6954 .4338 .1821
H4b .6583 .4273 .0064
H5a .7706 .5662 -.1430
H5b .8982 .5313 -.1559
H5c .7921 .4732 -.1980
H6a .8888 .3899 .1575
H6b .8641 .3663 -.0170
H6c .9702 .4244 .0250
H8 .7242 .6263 .4858
H9 .8086 .6995 .6974
H11 1.0316 .8135 .3904
H12 .9409 .7458 .1843
H13a .4441 .5670 .1704
H13b .4556 .4802 .0839
H13c .4962 .4887 .2580
H14a 1.0168 .8180 .9060
H14b .8871 .7988 .8598
H14c .9801 .7262 .8590

loop_
_geom_angle_atom_site_label_1
_geom_angle_atom_site_label_2
_geom_angle_atom_site_label_3
_geom_angle
_geom_angle_publ_flag
C2 O1 C3 113.1(5) yes
C10 O3 C14 119.0(6) yes
C1 N C4 108.1(5) yes
C1 N C5 112.4(5) yes
C1 N C6 107.4(6) yes
C4 N C5 112.8(5) yes
C4 N C6 107.9(5) yes
C5 N C6 108.0(6) yes
N C1 C2 114.0(5) yes
O1 C2 O2 111.5(5) yes
O1 C2 C1 110.4(5) yes
O1 C2 C7 108.7(6) yes
O2 C2 C1 108.3(6) yes
O2 C2 C7 111.5(5) yes
C1 C2 C7 106.3(6) yes
O1 C3 C4 110.4(6) yes
O1 C3 C13 107.7(6) yes
C4 C3 C13 111.9(6) yes
N C4 C3 111.8(5) yes
C2 C7 C8 121.7(6) yes
C2 C7 C12 119.2(6) yes
C8 C7 C12 118.8(7) yes
C7 C8 C9 121.6(6) yes
C8 C9 C10 118.0(7) yes
O3 C10 C9 123.1(6) yes
O3 C10 C11 117.2(6) yes
C9 C10 C11 119.7(6) yes
C10 C11 C12 121.1(7) yes
C7 C12 C11 120.7(7) yes

loop_
_geom_bond_atom_site_label_1
_geom_bond_atom_site_label_2
_geom_bond_site_symmetry_1
_geom_bond_site_symmetry_2
_geom_bond_distance
_geom_bond_publ_flag
O1 C2 . . 1.414(8) yes
O1 C3 . . 1.425(9) yes
O2 C2 . . 1.410(9) yes
O3 C10 . . 1.372(8) yes
O3 C14 . . 1.420(10) yes
N C1 . . 1.514(9) yes
N C4 . . 1.493(9) yes
N C5 . . 1.480(10) yes
N C6 . . 1.522(9) yes
C1 C2 . . 1.530(10) yes
C2 C7 . . 1.530(10) yes
C3 C4 . . 1.530(10) yes
C3 C13 . . 1.490(10) yes
C7 C8 . . 1.370(10) yes
C7 C12 . . 1.380(10) yes
C8 C9 . . 1.380(10) yes
C9 C10 . . 1.400(10) yes
C10 C11 . . 1.370(10) yes
C11 C12 . . 1.350(10) yes

loop_
_geom_torsion_atom_site_label_1
_geom_torsion_atom_site_label_2
_geom_torsion_atom_site_label_3
_geom_torsion_atom_site_label_4
_geom_torsion
_geom_torsion_publ_flag
C2 O1 C3 C4 60.1(7) yes
C4 N C1 C2 -50.5(7) yes
N C1 C2 O1 52.6(8) yes
N C1 C2 O2 -69.8(7) yes
O2 C2 C7 C12 -38.5(8) yes
H2OH O2 C2 O1 46(6) yes
